data_2006419
loop_
_publ_author_name
'Cambie, Richard C.'
'Milbank, Jared B. J.'
'Rickard, Clifton E. F.'
'Rutledge, P. Stewart'

_publ_section_title 11-(2-Chloro-2-propenyl)-5,11-dihydroxy-2-methylanthra[1,2-<i>b</i>]furan-6(11<i>H</i>)-one
_journal_issue 8
_journal_name_full 'Acta Crystallographica Section C'
_journal_page_first 1102
_journal_page_last 1103
_journal_paper_doi 10.1107/S0108270197004289
_journal_volume 53
_journal_year 1997
_chemical_formula_iupac 'C20 H15 Cl O4'
_chemical_formula_moiety 'C20 H15 Cl O4'
_chemical_formula_sum 'C20 H15 Cl O4'
_chemical_formula_weight 354.77
_chemical_name_systematic
;
11-(2-chloro-2-propenyl)-5,11-dihydroxy-2-methylanthra[1,2-b]furan-6(11H)-one
;
_space_group_IT_number 14
_symmetry_cell_setting monoclinic
_symmetry_space_group_name_Hall '-P 2ybc'
_symmetry_space_group_name_H-M 'P 1 21/c 1'
_audit_creation_method SHELXL
_cell_angle_alpha 90
_cell_angle_beta 98.23(2)
_cell_angle_gamma 90
_cell_formula_units_Z 4
_cell_length_a 11.120(2)
_cell_length_b 18.280(2)
_cell_length_c 7.917(2)
_cell_measurement_reflns_used 25
_cell_measurement_temperature 293(2)
_cell_measurement_theta_max 10
_cell_measurement_theta_min 8
_cell_volume 1592.7(5)
_computing_cell_refinement 'CAD-4 Software'
_computing_data_collection 'CAD-4 Software (Enraf-Nonius, 1989)'
_computing_data_reduction 'local programs'
_computing_molecular_graphics 'SHELXTL (Siemens 1994)'
_computing_publication_material SHELXL93
_computing_structure_refinement 'SHELXL93 (Sheldrick, 1993)'
_computing_structure_solution 'SHELXS86 (Sheldrick, 1990)'
_diffrn_ambient_temperature 293(2)
_diffrn_measurement_device 'Enraf-Nonius CAD-4'
_diffrn_measurement_method \w/2\q
_diffrn_radiation_monochromator graphite
_diffrn_radiation_source 'fine-focus sealed tube'
_diffrn_radiation_type MoK\a
_diffrn_radiation_wavelength 0.71069
_diffrn_reflns_av_R_equivalents 0.0372
_diffrn_reflns_av_sigmaI/netI 0.0525
_diffrn_reflns_limit_h_max 0
_diffrn_reflns_limit_h_min -13
_diffrn_reflns_limit_k_max 0
_diffrn_reflns_limit_k_min -23
_diffrn_reflns_limit_l_max 9
_diffrn_reflns_limit_l_min -9
_diffrn_reflns_number 2939
_diffrn_reflns_theta_max 25
_diffrn_reflns_theta_min 1.85
_diffrn_standards_decay_% 0
_diffrn_standards_interval_count 100
_diffrn_standards_interval_time 60
_diffrn_standards_number 3
_exptl_absorpt_coefficient_mu 0.263
_exptl_absorpt_correction_type none
_exptl_crystal_colour yellow
_exptl_crystal_density_diffrn 1.479
_exptl_crystal_description prism
_exptl_crystal_F_000 736
_exptl_crystal_size_max 0.32
_exptl_crystal_size_mid 0.22
_exptl_crystal_size_min 0.20
_refine_diff_density_max 0.552
_refine_diff_density_min -0.600
_refine_ls_extinction_method none
_refine_ls_goodness_of_fit_all 1.017
_refine_ls_goodness_of_fit_obs 1.099
_refine_ls_hydrogen_treatment 'H atoms riding'
_refine_ls_matrix_type full
_refine_ls_number_parameters 229
_refine_ls_number_reflns 2726
_refine_ls_number_restraints 0
_refine_ls_restrained_S_all 1.092
_refine_ls_restrained_S_obs 1.099
_refine_ls_R_factor_all 0.1177
_refine_ls_R_factor_obs .0678
_refine_ls_shift/esd_max -0.008
_refine_ls_shift/esd_mean 0.001
_refine_ls_structure_factor_coef Fsqd
_refine_ls_weighting_details 'w = 1/[\s^2^(Fo^2^)+(0.1112P)^2^+2.3877P] where P = (Fo^2^+2Fc^2^)/3'
_refine_ls_weighting_scheme calc
_refine_ls_wR_factor_all 0.2370
_refine_ls_wR_factor_obs .1820
_reflns_number_observed 1676
_reflns_number_total 2771
_reflns_observed_criterion >2sigma(I)
_cod_data_source_file na1287.cif
_cod_data_source_block jm3031
_cod_depositor_comments
;
The following automatic conversions were performed:

'_refine_ls_weighting_scheme' value 'calc w =
1/[\s^2^(Fo^2^)+(0.1112P)^2^+2.3877P] where P = (Fo^2^+2Fc^2^)/3' was
changed to 'calc'. New tag '_refine_ls_weighting_details' was
created. The value of the new tag was set to 'w =
1/[\s^2^(Fo^2^)+(0.1112P)^2^+2.3877P] where P = (Fo^2^+2Fc^2^)/3'.

Automatic conversion script
Id: cif_fix_values 3143 2015-03-26 13:38:13Z robertas 
;
_cod_original_cell_volume 1592.8(5)
_cod_original_sg_symbol_H-M 'P 21/c'
_cod_database_code 2006419

loop_
_symmetry_equiv_pos_as_xyz
'x, y, z'
'x, -y+1/2, z+1/2'
'-x, -y, -z'
'-x, y-1/2, -z-1/2'

loop_
_atom_site_aniso_label
_atom_site_aniso_U_11
_atom_site_aniso_U_22
_atom_site_aniso_U_33
_atom_site_aniso_U_12
_atom_site_aniso_U_13
_atom_site_aniso_U_23
Cl1 .0855(12) .0528(9) .0873(12) -.0169(8) -.0023(9) -.0074(8)
O1 .028(2) .052(2) .058(2) .008(2) .010(2) -.006(2)
O2 .046(2) .038(2) .097(3) .011(2) .024(2) -.008(2)
O3 .039(2) .027(2) .057(2) .0004(14) .011(2) -.0004(15)
O4 .031(2) .035(2) .042(2) .0012(14) .0082(14) -.0086(14)
C1 .028(2) .047(3) .037(3) .001(2) .004(2) -.007(2)
C2 .032(3) .054(3) .050(3) -.010(2) .013(2) -.001(2)
C3 .033(2) .039(3) .043(3) -.008(2) .005(2) -.003(2)
C4 .031(2) .031(2) .043(3) -.003(2) .006(2) -.003(2)
C5 .024(2) .036(2) .032(2) -.002(2) .003(2) -.004(2)
C6 .028(2) .029(2) .037(2) .005(2) .007(2) -.001(2)
C7 .029(2) .037(2) .030(2) -.002(2) .003(2) -.004(2)
C8 .048(3) .036(3) .045(3) .000(2) .014(2) -.002(2)
C9 .057(3) .041(3) .054(3) -.005(3) .015(3) .003(2)
C10 .070(4) .031(3) .057(4) -.001(3) .006(3) .009(2)
C11 .046(3) .035(3) .057(3) .008(2) .001(3) -.002(2)
C12 .040(3) .034(2) .036(3) .007(2) -.002(2) -.004(2)
C13 .032(2) .039(3) .040(3) .004(2) .002(2) -.006(2)
C14 .027(2) .039(3) .031(2) -.001(2) .003(2) -.005(2)
C15 .051(3) .038(3) .065(4) -.013(2) .016(3) .004(3)
C16 .048(3) .034(3) .055(3) -.006(2) .005(3) .004(2)
C17 .069(4) .032(3) .088(5) .002(3) .015(3) .004(3)
C18 .026(2) .030(2) .038(2) .005(2) .004(2) .003(2)
C19 .037(3) .038(3) .045(3) .008(2) -.010(2) -.004(2)
C20 .023(2) .057(3) .014(2) .002(2) .000(2) -.013(2)

loop_
_atom_site_label
_atom_site_fract_x
_atom_site_fract_y
_atom_site_fract_z
_atom_site_U_iso_or_equiv
_atom_site_thermal_displace_type
_atom_site_calc_flag
_atom_site_refinement_flags
_atom_site_occupancy
_atom_site_disorder_group
_atom_site_type_symbol
Cl1 .4995(2) .37158(9) .0911(2) .0767(6) Uani d . 1 . Cl
O1 1.1135(3) .4511(2) .2256(5) .0459(9) Uani d . 1 . O
H1 1.098(2) .4084(5) .245(7) .055 Uiso calc R 1 . H
O2 .9940(3) .3496(2) .3302(6) .0587(11) Uani d . 1 . O
O3 .7440(3) .6345(2) .3051(4) .0404(8) Uani d . 1 . O
O4 .6697(3) .5283(2) .5326(4) .0358(8) Uani d . 1 . O
H4 .7257(19) .529(2) .612(3) .043 Uiso calc R 1 . H
C1 1.0173(4) .4938(3) .2457(6) .0374(11) Uani d . 1 . C
C2 1.0243(4) .5641(3) .2033(7) .0444(12) Uani d . 1 . C
H2 1.0918(4) .5823(3) .1602(7) .053 Uiso calc R 1 . H
C3 .9280(4) .6092(3) .2255(6) .0386(11) Uani d . 1 . C
C4 .8285(4) .5814(2) .2935(6) .0348(11) Uani d . 1 . C
C5 .8168(4) .5110(2) .3377(6) .0312(10) Uani d . 1 . C
C6 .7016(4) .4830(2) .3994(6) .0311(10) Uani d . 1 . C
C7 .7120(4) .4071(2) .4633(6) .0322(10) Uani d . 1 . C
C8 .6193(5) .3784(3) .5411(6) .0422(12) Uani d . 1 . C
H8 .5519(5) .4071(3) .5526(6) .051 Uiso calc R 1 . H
C9 .6253(5) .3090(3) .6009(7) .0500(13) Uani d . 1 . C
H9 .5626(5) .2902(3) .6540(7) .060 Uiso calc R 1 . H
C10 .7244(5) .2668(3) .5826(7) .0529(14) Uani d . 1 . C
H10 .7287(5) .2190(3) .6235(7) .063 Uiso calc R 1 . H
C11 .8162(5) .2938(3) .5055(7) .0467(13) Uani d . 1 . C
H11 .8830(5) .2646(3) .4945(7) .056 Uiso calc R 1 . H
C12 .8114(4) .3638(2) .4439(6) .0375(11) Uani d . 1 . C
C13 .9126(4) .3907(3) .3599(6) .0376(11) Uani d . 1 . C
C14 .9147(4) .4658(2) .3144(5) .0324(10) Uani d . 1 . C
C15 .9008(5) .6829(3) .1946(7) .0507(14) Uani d . 1 . C
H15 .9490(5) .7170(3) .1487(7) .061 Uiso calc R 1 . H
C16 .7927(5) .6952(3) .2433(7) .0462(13) Uani d . 1 . C
C17 .7162(6) .7599(3) .2403(9) .063(2) Uani d . 1 . C
H17A .711(3) .7750(12) .3552(9) .075 Uiso calc R 1 . H
H17B .6365(11) .7488(6) .182(4) .075 Uiso calc R 1 . H
H17C .7511(18) .7987(7) .182(4) .075 Uiso calc R 1 . H
C18 .5937(4) .4907(2) .2561(6) .0312(10) Uani d . 1 . C
H18A .5194(4) .4807(2) .3030(6) .037 Uiso calc R 1 . H
H18B .5898(4) .5411(2) .2168(6) .037 Uiso calc R 1 . H
C19 .5979(4) .4423(3) .1076(6) .0416(12) Uani d . 1 . C
C20 .6766(4) .4491(3) -.0172(5) .0313(10) Uani d . 1 . C
H20A .7328(4) .4870(3) -.0101(5) .038 Uiso calc R 1 . H
H20B .6721(4) .4156(3) -.1063(5) .038 Uiso calc R 1 . H

loop_
_atom_type_symbol
_atom_type_description
_atom_type_scat_dispersion_real
_atom_type_scat_dispersion_imag
_atom_type_scat_source
C C 0.0033 0.0016 'International Tables Vol C Tables 4.2.6.8 and 6.1.1.4'
H H 0.0000 0.0000 'International Tables Vol C Tables 4.2.6.8 and 6.1.1.4'
Cl Cl 0.1484 0.1585 'International Tables Vol C Tables 4.2.6.8 and 6.1.1.4'
O O 0.0106 0.0060 'International Tables Vol C Tables 4.2.6.8 and 6.1.1.4'

loop_
_geom_angle_atom_site_label_1
_geom_angle_atom_site_label_2
_geom_angle_atom_site_label_3
_geom_angle
_geom_angle_publ_flag
C18 C19 Cl1 115.2(4) yes
C20 C19 Cl1 118.2(4) yes
C14 C13 O2 120.3(4) yes
C12 C13 O2 121.1(4) yes
C14 C1 O1 121.8(4) yes
C5 C6 O4 110.6(3) yes
C7 C6 O4 108.0(3) yes
C4 O3 C16 104.1(4) yes
C2 C1 O1 116.8(4) yes
C2 C1 C14 121.4(4) ?
C1 C2 C3 117.9(4) ?
C2 C3 C4 120.3(4) ?
C2 C3 C15 134.9(5) ?
C4 C3 C15 104.8(4) ?
C5 C4 O3 124.8(4) ?
C5 C4 C3 124.1(4) ?
O3 C4 C3 111.0(4) ?
C4 C5 C14 115.1(4) ?
C4 C5 C6 121.4(4) ?
C14 C5 C6 123.4(4) ?
C7 C6 C5 113.4(4) ?
O4 C6 C18 104.0(3) ?
C7 C6 C18 110.8(4) ?
C5 C6 C18 109.7(4) ?
C8 C7 C12 119.4(4) ?
C8 C7 C6 119.0(4) ?
C12 C7 C6 121.6(4) ?
C9 C8 C7 120.8(5) ?
C8 C9 C10 119.4(5) ?
C11 C10 C9 120.7(5) ?
C10 C11 C12 120.6(5) ?
C11 C12 C7 119.1(5) ?
C11 C12 C13 118.8(4) ?
C7 C12 C13 122.1(4) ?
C14 C13 C12 118.7(4) ?
C5 C14 C13 119.7(4) ?
C5 C14 C1 121.1(4) ?
C13 C14 C1 119.2(4) ?
C16 C15 C3 107.1(4) ?
C15 C16 O3 112.9(4) ?
C15 C16 C17 132.9(5) ?
O3 C16 C17 114.1(4) ?
C19 C18 C6 115.0(3) ?
C20 C19 C18 126.6(4) ?

loop_
_geom_bond_atom_site_label_1
_geom_bond_atom_site_label_2
_geom_bond_site_symmetry_2
_geom_bond_distance
_geom_bond_publ_flag
Cl1 C19 . 1.688(5) y
O1 C1 . 1.352(5) y
O2 C13 . 1.225(5) y
O3 C16 . 1.355(6) y
O3 C4 . 1.363(5) y
O4 C6 . 1.425(5) y
C1 C2 . 1.333(7) no
C1 C14 . 1.427(6) no
C2 C3 . 1.382(7) no
C3 C4 . 1.393(6) no
C3 C15 . 1.395(7) y
C4 C5 . 1.345(6) no
C5 C14 . 1.400(6) no
C5 C6 . 1.523(6) no
C6 C7 . 1.475(6) no
C6 C18 . 1.536(6) no
C7 C8 . 1.378(6) no
C7 C12 . 1.386(6) no
C8 C9 . 1.352(7) no
C9 C10 . 1.371(8) no
C10 C11 . 1.355(8) no
C11 C12 . 1.367(7) no
C12 C13 . 1.472(7) no
C13 C14 . 1.419(7) no
C15 C16 . 1.333(7) y
C16 C17 . 1.456(7) no
C18 C19 . 1.477(6) y
C19 C20 . 1.416(7) y

loop_
_geom_torsion_atom_site_label_1
_geom_torsion_atom_site_label_2
_geom_torsion_atom_site_label_3
_geom_torsion_atom_site_label_4
_geom_torsion
_geom_torsion_publ_flag
C5 C6 C18 C19 68.0(5) yes
C6 C18 C19 Cl1 106.8(4) yes
